data_7039340
loop_
_publ_author_name
'Li, Shanshan'
'Sun, Jing'
'Zhang, Zhizhi'
'Xie, Ruixia'
'Fang, Xiangchen'
'Zhou, Mingdong'

_publ_section_title
;
 Carboxylation of terminal alkynes with CO2 using novel silver
 N-heterocyclic carbene complexes.
;
_journal_issue 26
_journal_name_full 'Dalton transactions (Cambridge, England : 2003)'
_journal_page_first 10577
_journal_page_last 10584
_journal_paper_doi 10.1039/c6dt01746k
_journal_volume 45
_journal_year 2016
_chemical_formula_sum 'C19 H20 Ag Cl N2 O2'
_chemical_formula_weight 451.69
_chemical_name_systematic
; 
 ? 
;
_space_group_crystal_system monoclinic
_space_group_IT_number 14
_space_group_name_Hall '-P 2yn'
_space_group_name_H-M_alt 'P 1 21/n 1'
_symmetry_space_group_name_Hall '-P 2yn'
_symmetry_space_group_name_H-M 'P 1 21/n 1'
_atom_sites_solution_hydrogens geom
_audit_creation_method SHELXL-2013
_audit_update_record
;
2015-10-19 deposited with the CCDC.
2016-05-27 downloaded from the CCDC.
;
_cell_angle_alpha 90
_cell_angle_beta 107.309(4)
_cell_angle_gamma 90
_cell_formula_units_Z 4
_cell_length_a 14.281(3)
_cell_length_b 8.041(2)
_cell_length_c 17.283(4)
_cell_measurement_reflns_used 4444
_cell_measurement_temperature 296(2)
_cell_measurement_theta_max 27.15
_cell_measurement_theta_min 2.20
_cell_volume 1894.8(8)
_computing_cell_refinement 'Bruker SAINT'
_computing_data_collection 'Bruker APEX2'
_computing_data_reduction 'Bruker SAINT'
_computing_molecular_graphics 'Bruker SHELXTL'
_computing_publication_material 'Bruker SHELXTL'
_computing_structure_refinement 'SHELXL-2013 (Sheldrick, 2013)'
_computing_structure_solution 'SHELXS-97 (Sheldrick, 2008)'
_diffrn_ambient_temperature 296(2)
_diffrn_measured_fraction_theta_full 0.992
_diffrn_measured_fraction_theta_max 0.987
_diffrn_measurement_device_type 'Bruker APEX-II CCD'
_diffrn_measurement_method '\f and \w scans'
_diffrn_radiation_type MoK\a
_diffrn_radiation_wavelength 0.71073
_diffrn_reflns_av_R_equivalents 0.0318
_diffrn_reflns_av_unetI/netI 0.0370
_diffrn_reflns_Laue_measured_fraction_full 0.992
_diffrn_reflns_Laue_measured_fraction_max 0.987
_diffrn_reflns_limit_h_max 18
_diffrn_reflns_limit_h_min -17
_diffrn_reflns_limit_k_max 10
_diffrn_reflns_limit_k_min -9
_diffrn_reflns_limit_l_max 19
_diffrn_reflns_limit_l_min -22
_diffrn_reflns_number 12999
_diffrn_reflns_point_group_measured_fraction_full 0.992
_diffrn_reflns_point_group_measured_fraction_max 0.987
_diffrn_reflns_theta_full 25.242
_diffrn_reflns_theta_max 27.253
_diffrn_reflns_theta_min 1.630
_exptl_absorpt_coefficient_mu 1.219
_exptl_absorpt_correction_T_max 0.746
_exptl_absorpt_correction_T_min 0.637
_exptl_absorpt_correction_type multi-scan
_exptl_absorpt_process_details sadabs
_exptl_crystal_colour colourless
_exptl_crystal_density_diffrn 1.583
_exptl_crystal_description prism
_exptl_crystal_F_000 912
_exptl_crystal_size_max 0.400
_exptl_crystal_size_mid 0.130
_exptl_crystal_size_min 0.120
_refine_diff_density_max 0.553
_refine_diff_density_min -0.615
_refine_diff_density_rms 0.087
_refine_ls_extinction_method none
_refine_ls_goodness_of_fit_ref 1.051
_refine_ls_hydrogen_treatment constr
_refine_ls_matrix_type full
_refine_ls_number_parameters 228
_refine_ls_number_reflns 4199
_refine_ls_number_restraints 0
_refine_ls_restrained_S_all 1.051
_refine_ls_R_factor_all 0.0469
_refine_ls_R_factor_gt 0.0314
_refine_ls_shift/su_max 0.007
_refine_ls_shift/su_mean 0.001
_refine_ls_structure_factor_coef Fsqd
_refine_ls_weighting_details
; 
 w=1/[\s^2^(Fo^2^)+(0.0549P)^2^+0.0130P] 
 where P=(Fo^2^+2Fc^2^)/3 
;
_refine_ls_weighting_scheme calc
_refine_ls_wR_factor_gt 0.0886
_refine_ls_wR_factor_ref 0.0961
_reflns_Friedel_coverage 0.000
_reflns_number_gt 3250
_reflns_number_total 4199
_reflns_threshold_expression 'I > 2\s(I)'
_cod_data_source_file c6dt01746k2.cif
_cod_data_source_block mo_51012b
_cod_depositor_comments 'Adding full bibliography for 7039337--7039340.cif.'
_cod_database_code 7039340
_shelx_space_group_comment
; 
The symmetry employed for this shelxl refinement is uniquely defined 
by the following loop, which should always be used as a source of 
symmetry information in preference to the above space-group names. 
They are only intended as comments. 
;
_shelx_estimated_absorpt_t_min 0.641
_shelx_estimated_absorpt_t_max 0.868
_shelxl_version_number 2013-2

loop_
_space_group_symop_operation_xyz
'x, y, z'
'-x+1/2, y+1/2, -z+1/2'
'-x, -y, -z'
'x-1/2, -y-1/2, z-1/2'

loop_
_atom_site_label
_atom_site_type_symbol
_atom_site_fract_x
_atom_site_fract_y
_atom_site_fract_z
_atom_site_U_iso_or_equiv
_atom_site_adp_type
_atom_site_occupancy
_atom_site_site_symmetry_order
_atom_site_calc_flag
_atom_site_refinement_flags_posn
_atom_site_refinement_flags_adp
Ag1 Ag 0.59831(2) 0.91824(3) 0.10236(2) 0.04547(10) Uani 1 1 d . .
Cl1 Cl 0.48646(5) 1.13818(10) 0.09348(5) 0.04652(19) Uani 1 1 d . .
N1 N 0.71238(15) 0.5854(3) 0.10460(13) 0.0334(5) Uani 1 1 d . .
N2 N 0.80047(15) 0.7609(3) 0.18753(12) 0.0344(5) Uani 1 1 d . .
O1 O 0.77611(17) 0.2262(3) -0.20059(13) 0.0551(6) Uani 1 1 d . .
O2 O 1.05857(18) 1.2726(4) 0.05689(16) 0.0782(9) Uani 1 1 d . .
C1 C 0.71095(17) 0.7414(4) 0.13235(15) 0.0342(6) Uani 1 1 d . .
C2 C 0.80141(19) 0.5085(4) 0.14088(16) 0.0381(6) Uani 1 1 d . .
H2 H 0.8195 0.4012 0.1313 0.046 Uiso 1 1 calc R U
C3 C 0.85647(19) 0.6203(4) 0.19273(16) 0.0392(7) Uani 1 1 d . .
H3 H 0.9204 0.6052 0.2258 0.047 Uiso 1 1 calc R U
C4 C 0.63135(19) 0.5084(4) 0.04137(17) 0.0389(6) Uani 1 1 d . .
H4A H 0.5809 0.5909 0.0193 0.047 Uiso 1 1 calc R U
H4B H 0.6026 0.4201 0.0651 0.047 Uiso 1 1 calc R U
C5 C 0.66634(19) 0.4379(4) -0.02604(16) 0.0377(6) Uani 1 1 d . .
C6 C 0.7186(2) 0.5347(4) -0.06528(18) 0.0444(7) Uani 1 1 d . .
H6 H 0.7291 0.6465 -0.0516 0.053 Uiso 1 1 calc R U
C7 C 0.7554(2) 0.4695(4) -0.12393(18) 0.0441(7) Uani 1 1 d . .
H7 H 0.7905 0.5369 -0.1492 0.053 Uiso 1 1 calc R U
C8 C 0.74009(19) 0.3040(4) -0.14519(16) 0.0388(6) Uani 1 1 d . .
C9 C 0.6852(2) 0.2060(4) -0.10843(17) 0.0443(7) Uani 1 1 d . .
H9 H 0.6724 0.0955 -0.1238 0.053 Uiso 1 1 calc R U
C10 C 0.64984(19) 0.2734(4) -0.04902(17) 0.0402(6) Uani 1 1 d . .
H10 H 0.6142 0.2066 -0.0240 0.048 Uiso 1 1 calc R U
C11 C 0.8336(3) 0.3215(6) -0.2392(2) 0.0703(11) Uani 1 1 d . .
H11A H 0.7938 0.4078 -0.2711 0.105 Uiso 1 1 calc R U
H11B H 0.8577 0.2505 -0.2736 0.105 Uiso 1 1 calc R U
H11C H 0.8879 0.3705 -0.1988 0.105 Uiso 1 1 calc R U
C12 C 0.8381(2) 0.9189(4) 0.22653(17) 0.0424(7) Uani 1 1 d . .
H12A H 0.8807 0.8972 0.2808 0.051 Uiso 1 1 calc R U
H12B H 0.7836 0.9859 0.2313 0.051 Uiso 1 1 calc R U
C13 C 0.89422(19) 1.0151(4) 0.18025(17) 0.0375(6) Uani 1 1 d . .
C14 C 0.8564(2) 1.0466(4) 0.09870(19) 0.0477(8) Uani 1 1 d . .
H14 H 0.7937 1.0085 0.0716 0.057 Uiso 1 1 calc R U
C15 C 0.9082(2) 1.1330(4) 0.0553(2) 0.0491(8) Uani 1 1 d . .
H15 H 0.8804 1.1516 0.0001 0.059 Uiso 1 1 calc R U
C16 C 1.0003(2) 1.1905(4) 0.0937(2) 0.0511(8) Uani 1 1 d . .
C17 C 1.0395(3) 1.1619(7) 0.1755(2) 0.0917(17) Uani 1 1 d . .
H17 H 1.1020 1.2010 0.2024 0.110 Uiso 1 1 calc R U
C18 C 0.9872(3) 1.0757(5) 0.2182(2) 0.0718(12) Uani 1 1 d . .
H18 H 1.0151 1.0582 0.2735 0.086 Uiso 1 1 calc R U
C19 C 1.0217(3) 1.2974(5) -0.0275(2) 0.0692(10) Uani 1 1 d . .
H19A H 1.0111 1.1916 -0.0545 0.104 Uiso 1 1 calc R U
H19B H 1.0681 1.3605 -0.0458 0.104 Uiso 1 1 calc R U
H19C H 0.9607 1.3569 -0.0398 0.104 Uiso 1 1 calc R U

loop_
_atom_site_aniso_label
_atom_site_aniso_U_11
_atom_site_aniso_U_22
_atom_site_aniso_U_33
_atom_site_aniso_U_23
_atom_site_aniso_U_13
_atom_site_aniso_U_12
Ag1 0.03698(14) 0.04089(16) 0.05760(17) 0.00368(10) 0.01263(10) 0.00305(9)
Cl1 0.0465(4) 0.0406(4) 0.0510(4) 0.0031(3) 0.0123(3) 0.0064(3)
N1 0.0325(10) 0.0370(13) 0.0319(11) 0.0000(9) 0.0112(9) -0.0028(9)
N2 0.0348(10) 0.0419(14) 0.0271(11) -0.0013(9) 0.0103(9) -0.0036(10)
O1 0.0654(13) 0.0561(15) 0.0517(13) -0.0095(11) 0.0294(11) -0.0060(11)
O2 0.0578(14) 0.097(2) 0.0745(17) 0.0273(16) 0.0126(13) -0.0292(15)
C1 0.0319(12) 0.0416(16) 0.0310(13) 0.0014(11) 0.0123(10) -0.0021(11)
C2 0.0414(13) 0.0392(17) 0.0369(14) 0.0045(12) 0.0164(12) 0.0048(12)
C3 0.0322(13) 0.0538(19) 0.0319(14) 0.0061(12) 0.0100(11) 0.0005(12)
C4 0.0355(12) 0.0412(17) 0.0397(15) -0.0039(13) 0.0109(11) -0.0094(12)
C5 0.0358(13) 0.0425(18) 0.0322(14) -0.0007(11) 0.0062(11) -0.0073(11)
C6 0.0578(17) 0.0340(16) 0.0441(16) -0.0025(13) 0.0192(14) -0.0128(13)
C7 0.0487(15) 0.0470(18) 0.0383(15) 0.0062(13) 0.0155(13) -0.0106(14)
C8 0.0391(13) 0.0450(18) 0.0299(13) 0.0001(12) 0.0063(11) -0.0044(12)
C9 0.0532(16) 0.0371(17) 0.0435(16) -0.0058(13) 0.0156(13) -0.0099(13)
C10 0.0408(14) 0.0403(17) 0.0382(15) 0.0017(12) 0.0098(12) -0.0105(12)
C11 0.080(2) 0.082(3) 0.062(2) -0.007(2) 0.041(2) -0.013(2)
C12 0.0431(14) 0.054(2) 0.0317(14) -0.0110(13) 0.0131(11) -0.0049(13)
C13 0.0377(13) 0.0347(16) 0.0390(15) -0.0064(12) 0.0097(11) -0.0025(12)
C14 0.0340(13) 0.058(2) 0.0458(17) -0.0005(14) 0.0041(12) -0.0114(13)
C15 0.0407(14) 0.055(2) 0.0455(16) 0.0086(15) 0.0040(12) -0.0054(14)
C16 0.0402(14) 0.056(2) 0.0540(18) 0.0085(16) 0.0086(13) -0.0101(14)
C17 0.056(2) 0.138(4) 0.064(2) 0.025(3) -0.0106(18) -0.055(3)
C18 0.060(2) 0.103(3) 0.0398(18) 0.0062(19) -0.0045(15) -0.036(2)
C19 0.074(2) 0.067(3) 0.073(2) 0.016(2) 0.033(2) -0.003(2)

loop_
_atom_type_symbol
_atom_type_description
_atom_type_scat_dispersion_real
_atom_type_scat_dispersion_imag
_atom_type_scat_source
C C 0.0033 0.0016 'International Tables Vol C Tables 4.2.6.8 and 6.1.1.4'
H H 0.0000 0.0000 'International Tables Vol C Tables 4.2.6.8 and 6.1.1.4'
N N 0.0061 0.0033 'International Tables Vol C Tables 4.2.6.8 and 6.1.1.4'
O O 0.0106 0.0060 'International Tables Vol C Tables 4.2.6.8 and 6.1.1.4'
Cl Cl 0.1484 0.1585 'International Tables Vol C Tables 4.2.6.8 and 6.1.1.4'
Ag Ag -0.8971 1.1015 'International Tables Vol C Tables 4.2.6.8 and 6.1.1.4'

loop_
_geom_angle_atom_site_label_1
_geom_angle_atom_site_label_2
_geom_angle_atom_site_label_3
_geom_angle
C1 Ag1 Cl1 169.00(7)
C1 N1 C2 111.3(2)
C1 N1 C4 124.4(2)
C2 N1 C4 124.2(2)
C1 N2 C3 111.1(2)
C1 N2 C12 124.3(2)
C3 N2 C12 123.9(2)
C8 O1 C11 118.1(3)
C16 O2 C19 117.4(3)
N1 C1 N2 104.3(2)
N1 C1 Ag1 129.58(18)
N2 C1 Ag1 126.1(2)
C3 C2 N1 106.2(3)
C2 C3 N2 107.0(2)
N1 C4 C5 111.3(2)
C10 C5 C6 117.9(3)
C10 C5 C4 121.0(3)
C6 C5 C4 121.1(3)
C7 C6 C5 121.7(3)
C6 C7 C8 119.9(3)
O1 C8 C7 124.4(3)
O1 C8 C9 116.2(3)
C7 C8 C9 119.4(3)
C10 C9 C8 119.8(3)
C5 C10 C9 121.3(3)
N2 C12 C13 112.5(2)
C14 C13 C18 116.8(3)
C14 C13 C12 122.1(2)
C18 C13 C12 121.1(3)
C13 C14 C15 122.4(3)
C16 C15 C14 119.9(3)
O2 C16 C15 124.8(3)
O2 C16 C17 116.3(3)
C15 C16 C17 118.9(3)
C16 C17 C18 120.8(3)
C17 C18 C13 121.2(3)

loop_
_geom_bond_atom_site_label_1
_geom_bond_atom_site_label_2
_geom_bond_distance
Ag1 C1 2.093(3)
Ag1 Cl1 2.3572(9)
N1 C1 1.346(3)
N1 C2 1.384(3)
N1 C4 1.471(3)
N2 C1 1.357(3)
N2 C3 1.372(4)
N2 C12 1.464(4)
O1 C8 1.366(3)
O1 C11 1.425(4)
O2 C16 1.360(4)
O2 C19 1.410(5)
C2 C3 1.346(4)
C4 C5 1.508(4)
C5 C10 1.381(4)
C5 C6 1.387(4)
C6 C7 1.377(4)
C7 C8 1.381(4)
C8 C9 1.391(4)
C9 C10 1.383(4)
C12 C13 1.504(4)
C13 C14 1.374(4)
C13 C18 1.383(4)
C14 C15 1.388(4)
C15 C16 1.365(4)
C16 C17 1.375(5)
C17 C18 1.383(5)

loop_
_geom_torsion_atom_site_label_1
_geom_torsion_atom_site_label_2
_geom_torsion_atom_site_label_3
_geom_torsion_atom_site_label_4
_geom_torsion
C2 N1 C1 N2 -0.7(3)
C4 N1 C1 N2 -178.3(2)
C2 N1 C1 Ag1 -179.28(19)
C4 N1 C1 Ag1 3.1(4)
C3 N2 C1 N1 0.9(3)
C12 N2 C1 N1 171.7(2)
C3 N2 C1 Ag1 179.60(18)
C12 N2 C1 Ag1 -9.6(3)
C1 N1 C2 C3 0.2(3)
C4 N1 C2 C3 177.8(2)
N1 C2 C3 N2 0.4(3)
C1 N2 C3 C2 -0.8(3)
C12 N2 C3 C2 -171.7(2)
C1 N1 C4 C5 127.1(3)
C2 N1 C4 C5 -50.2(3)
N1 C4 C5 C10 125.1(3)
N1 C4 C5 C6 -53.0(4)
C10 C5 C6 C7 -1.6(4)
C4 C5 C6 C7 176.5(3)
C5 C6 C7 C8 0.3(5)
C11 O1 C8 C7 0.1(4)
C11 O1 C8 C9 -179.4(3)
C6 C7 C8 O1 -177.8(3)
C6 C7 C8 C9 1.7(4)
O1 C8 C9 C10 177.1(2)
C7 C8 C9 C10 -2.4(4)
C6 C5 C10 C9 0.9(4)
C4 C5 C10 C9 -177.2(2)
C8 C9 C10 C5 1.1(4)
C1 N2 C12 C13 -90.7(3)
C3 N2 C12 C13 78.9(3)
N2 C12 C13 C14 50.9(4)
N2 C12 C13 C18 -128.8(3)
C18 C13 C14 C15 0.8(5)
C12 C13 C14 C15 -179.0(3)
C13 C14 C15 C16 -0.2(5)
C19 O2 C16 C15 -1.2(6)
C19 O2 C16 C17 177.4(4)
C14 C15 C16 O2 178.2(4)
C14 C15 C16 C17 -0.3(6)
O2 C16 C17 C18 -178.4(5)
C15 C16 C17 C18 0.3(8)
C16 C17 C18 C13 0.3(8)
C14 C13 C18 C17 -0.8(6)
C12 C13 C18 C17 179.0(4)
